data_7241369
loop_
_publ_author_name
'Brown, John T.'
'Zeller, Matthias'
'Rosokha, Sergiy V.'

_publ_section_title
;
 Effects of structural variations on \p-dimer formation: long-distance
 multicenter bonding of cation-radicals of tetrathiafulvalene analogues.
;
_journal_issue 43
_journal_name_full 'Physical chemistry chemical physics : PCCP'
_journal_page_first 25054
_journal_page_last 25065
_journal_paper_doi 10.1039/d0cp04891g
_journal_volume 22
_journal_year 2020
_chemical_formula_moiety 'C H6 B11 Br6, C10 H12 S4'
_chemical_formula_sum 'C11 H18 B11 Br6 S4'
_chemical_formula_weight 876.86
_space_group_crystal_system monoclinic
_space_group_IT_number 14
_space_group_name_Hall '-P 2ybc'
_space_group_name_H-M_alt 'P 1 21/c 1'
_atom_sites_solution_hydrogens mixed
_atom_sites_solution_primary direct
_atom_sites_solution_secondary difmap
_audit_creation_method SHELXL-2018/3
_audit_update_record
;
2020-06-22 deposited with the CCDC.	2020-10-06 downloaded from the CCDC.
;
_cell_angle_alpha 90
_cell_angle_beta 96.2939(17)
_cell_angle_gamma 90
_cell_formula_units_Z 4
_cell_length_a 9.0536(4)
_cell_length_b 20.5662(9)
_cell_length_c 15.0317(7)
_cell_measurement_reflns_used 9968
_cell_measurement_temperature 150(2)
_cell_measurement_theta_max 32.4883
_cell_measurement_theta_min 2.6993
_cell_volume 2782.0(2)
_computing_cell_refinement 'SAINT V8.40A (Bruker, 2019)'
_computing_data_collection 'Apex3 v2019.1-0 (Bruker, 2019)'
_computing_data_reduction 'SAINT V8.40A (Bruker, 2019)'
_computing_structure_refinement
;  
SHELXL-2018/3 (Sheldrick, 2015, 2018), 
SHELXLE Rev1030 (H\"ubschle et al., 2011)
;
_computing_structure_solution 'SHELXS-97 (Sheldrick, 2008)'
_diffrn_ambient_temperature 150(2)
_diffrn_detector_area_resol_mean 7.4074
_diffrn_measured_fraction_theta_full 0.999
_diffrn_measured_fraction_theta_max 0.998
_diffrn_measurement_device_type
;
Bruker AXS D8 Quest diffractometer with PhotonII charge-integrating pixel 
array detector (CPAD)
;
_diffrn_measurement_method 'omega and phi scans'
_diffrn_radiation_monochromator 'Triumph curved graphite crystal'
_diffrn_radiation_type MoK\a
_diffrn_radiation_wavelength 0.71073
_diffrn_reflns_av_R_equivalents 0.0552
_diffrn_reflns_av_unetI/netI 0.0268
_diffrn_reflns_Laue_measured_fraction_full 0.999
_diffrn_reflns_Laue_measured_fraction_max 0.998
_diffrn_reflns_limit_h_max 13
_diffrn_reflns_limit_h_min -10
_diffrn_reflns_limit_k_max 31
_diffrn_reflns_limit_k_min -31
_diffrn_reflns_limit_l_max 23
_diffrn_reflns_limit_l_min -23
_diffrn_reflns_number 124275
_diffrn_reflns_point_group_measured_fraction_full 0.999
_diffrn_reflns_point_group_measured_fraction_max 0.998
_diffrn_reflns_theta_full 25.242
_diffrn_reflns_theta_max 33.183
_diffrn_reflns_theta_min 2.404
_diffrn_source 'fine focus sealed tube X-ray source'
_diffrn_source_current '30 mA'
_diffrn_source_voltage '50 kV'
_exptl_absorpt_coefficient_mu 8.963
_exptl_absorpt_correction_T_max 0.7465
_exptl_absorpt_correction_T_min 0.5132
_exptl_absorpt_correction_type multi-scan
_exptl_absorpt_process_details
;
 SADABS 2016/2: Krause, L., Herbst-Irmer, R., Sheldrick G.M. & Stalke D.,
 J. Appl. Cryst. 48 (2015) 3-10
;
_exptl_crystal_colour black
_exptl_crystal_density_diffrn 2.094
_exptl_crystal_description block
_exptl_crystal_F_000 1652
_exptl_crystal_size_max 0.220
_exptl_crystal_size_mid 0.200
_exptl_crystal_size_min 0.150
_refine_diff_density_max 1.298
_refine_diff_density_min -0.909
_refine_diff_density_rms 0.103
_refine_ls_extinction_coef 0.00064(6)
_refine_ls_extinction_expression Fc^*^=kFc[1+0.001xFc^2^\l^3^/sin(2\q)]^-1/4^
_refine_ls_extinction_method 'SHELXL-2018/3 (Sheldrick 2018)'
_refine_ls_goodness_of_fit_ref 1.025
_refine_ls_hydrogen_treatment mixed
_refine_ls_matrix_type full
_refine_ls_number_parameters 312
_refine_ls_number_reflns 10617
_refine_ls_number_restraints 0
_refine_ls_restrained_S_all 1.025
_refine_ls_R_factor_all 0.0412
_refine_ls_R_factor_gt 0.0241
_refine_ls_shift/su_max 0.006
_refine_ls_shift/su_mean 0.000
_refine_ls_structure_factor_coef Fsqd
_refine_ls_weighting_details 'w=1/[\s^2^(Fo^2^)+(0.0193P)^2^+1.8418P] where P=(Fo^2^+2Fc^2^)/3'
_refine_ls_weighting_scheme calc
_refine_ls_wR_factor_gt 0.0466
_refine_ls_wR_factor_ref 0.0508
_reflns_Friedel_coverage 0.000
_reflns_number_gt 8362
_reflns_number_total 10617
_reflns_threshold_expression 'I > 2\s(I)'
_cod_data_source_file d0cp04891g2.cif
_cod_data_source_block RS156_0m
_cod_depositor_comments 'Adding full bibliography for 7241361--7241370.cif.'
_cod_original_sg_symbol_H-M 'P 21/c'
_cod_database_code 7241369
_shelx_shelxl_version_number 2018/3
_shelx_space_group_comment
;
The symmetry employed for this shelxl refinement is uniquely defined
by the following loop, which should always be used as a source of
symmetry information in preference to the above space-group names.
They are only intended as comments.
;
_shelx_estimated_absorpt_t_min 0.243
_shelx_estimated_absorpt_t_max 0.347

loop_
_space_group_symop_operation_xyz
'x, y, z'
'-x, y+1/2, -z+1/2'
'-x, -y, -z'
'x, -y-1/2, z-1/2'

loop_
_atom_site_label
_atom_site_type_symbol
_atom_site_fract_x
_atom_site_fract_y
_atom_site_fract_z
_atom_site_U_iso_or_equiv
_atom_site_adp_type
_atom_site_occupancy
_atom_site_site_symmetry_order
_atom_site_calc_flag
_atom_site_refinement_flags_posn
_atom_site_refinement_flags_adp
_atom_site_refinement_flags_occupancy
_atom_site_disorder_assembly
_atom_site_disorder_group
C1 C 0.15583(19) 0.45660(8) 0.47107(12) 0.0181(3) Uani 1 1 d . . . . .
C2 C 0.14651(19) 0.44503(8) 0.56139(12) 0.0176(3) Uani 1 1 d . . . . .
C3 C 0.3182(3) 0.53704(11) 0.25962(15) 0.0307(4) Uani 1 1 d . . . . .
H3A H 0.307414 0.517152 0.200015 0.046 Uiso 1 1 calc R U . . .
H3B H 0.423753 0.539199 0.282355 0.046 Uiso 1 1 calc R U . . .
H3C H 0.276479 0.581051 0.255838 0.046 Uiso 1 1 calc R U . . .
C4 C 0.2368(2) 0.49674(9) 0.32196(13) 0.0213(3) Uani 1 1 d . . . . .
C5 C 0.1474(2) 0.44567(9) 0.30036(13) 0.0213(4) Uani 1 1 d . . . . .
C6 C 0.1082(3) 0.41600(12) 0.20952(14) 0.0315(5) Uani 1 1 d . . . . .
H6A H 0.125828 0.447772 0.163268 0.047 Uiso 1 1 calc R U . . .
H6B H 0.003168 0.403385 0.202644 0.047 Uiso 1 1 calc R U . . .
H6C H 0.169974 0.377473 0.203398 0.047 Uiso 1 1 calc R U . . .
C7 C 0.2309(2) 0.47219(11) 0.82605(14) 0.0292(4) Uani 1 1 d . . . . .
H7A H 0.339669 0.470628 0.835330 0.044 Uiso 1 1 calc R U . . .
H7B H 0.189938 0.444400 0.870295 0.044 Uiso 1 1 calc R U . . .
H7C H 0.197412 0.517044 0.832893 0.044 Uiso 1 1 calc R U . . .
C8 C 0.1784(2) 0.44849(9) 0.73385(13) 0.0218(4) Uani 1 1 d . . . . .
C9 C 0.0925(2) 0.39599(9) 0.71169(12) 0.0213(4) Uani 1 1 d . . . . .
C10 C 0.0352(3) 0.34847(11) 0.77547(14) 0.0321(5) Uani 1 1 d . . . . .
H10A H -0.065747 0.335094 0.752607 0.048 Uiso 1 1 calc R U . . .
H10B H 0.033806 0.369059 0.834166 0.048 Uiso 1 1 calc R U . . .
H10C H 0.100152 0.310237 0.781276 0.048 Uiso 1 1 calc R U . . .
C11 C 0.3577(2) 0.75404(9) 0.32178(12) 0.0183(3) Uani 1 1 d . . . . .
H11 H 0.330(2) 0.7393(11) 0.2626(15) 0.022 Uiso 1 1 d . U . . .
B1 B 0.5078(2) 0.71568(10) 0.37768(14) 0.0189(4) Uani 1 1 d . . . . .
H1 H 0.564(2) 0.6757(11) 0.3464(15) 0.023 Uiso 1 1 d . U . . .
B2 B 0.3240(2) 0.70283(10) 0.40569(14) 0.0177(4) Uani 1 1 d . . . . .
H2 H 0.270(2) 0.6567(11) 0.3906(15) 0.021 Uiso 1 1 d . U . . .
B3 B 0.2210(2) 0.77591(10) 0.38578(13) 0.0172(4) Uani 1 1 d . . . . .
H3 H 0.105(2) 0.7739(10) 0.3584(15) 0.021 Uiso 1 1 d . U . . .
B4 B 0.3418(2) 0.83457(10) 0.34481(13) 0.0178(4) Uani 1 1 d . . . . .
H4 H 0.300(2) 0.8683(11) 0.2932(15) 0.021 Uiso 1 1 d . U . . .
B5 B 0.5189(2) 0.79734(10) 0.33999(13) 0.0188(4) Uani 1 1 d . . . . .
H5 H 0.583(2) 0.8113(11) 0.2854(15) 0.023 Uiso 1 1 d . U . . .
B6 B 0.5924(2) 0.77600(10) 0.44999(13) 0.0166(3) Uani 1 1 d . . . . .
B7 B 0.4711(2) 0.71706(9) 0.49097(13) 0.0165(3) Uani 1 1 d . . . . .
B8 B 0.2945(2) 0.75463(9) 0.49597(13) 0.0148(3) Uani 1 1 d . . . . .
B9 B 0.3048(2) 0.83650(9) 0.45856(12) 0.0143(3) Uani 1 1 d . . . . .
B10 B 0.4894(2) 0.84983(9) 0.42963(13) 0.0159(3) Uani 1 1 d . . . . .
B11 B 0.4609(2) 0.80026(9) 0.52409(12) 0.0138(3) Uani 1 1 d . . . . .
Br1 Br 0.80530(2) 0.77676(2) 0.48660(2) 0.02602(5) Uani 1 1 d . . . . .
Br2 Br 0.53948(2) 0.64784(2) 0.57421(2) 0.02510(5) Uani 1 1 d . . . . .
Br3 Br 0.16765(2) 0.72872(2) 0.58681(2) 0.02006(4) Uani 1 1 d . . . . .
Br4 Br 0.18651(2) 0.90518(2) 0.50616(2) 0.02097(4) Uani 1 1 d . . . . .
Br5 Br 0.58500(2) 0.93431(2) 0.44339(2) 0.02303(4) Uani 1 1 d . . . . .
Br6 Br 0.52298(2) 0.82835(2) 0.64579(2) 0.01858(4) Uani 1 1 d . . . . .
S1 S 0.07051(5) 0.40805(2) 0.38810(3) 0.01960(8) Uani 1 1 d . . . . .
S2 S 0.26169(5) 0.51838(2) 0.43446(3) 0.02043(9) Uani 1 1 d . . . . .
S3 S 0.23270(5) 0.49341(2) 0.64487(3) 0.02152(9) Uani 1 1 d . . . . .
S4 S 0.04830(5) 0.38117(2) 0.59845(3) 0.01982(9) Uani 1 1 d . . . . .

loop_
_atom_site_aniso_label
_atom_site_aniso_U_11
_atom_site_aniso_U_22
_atom_site_aniso_U_33
_atom_site_aniso_U_23
_atom_site_aniso_U_13
_atom_site_aniso_U_12
C1 0.0185(7) 0.0145(7) 0.0211(8) 0.0000(6) 0.0009(6) 0.0000(6)
C2 0.0170(7) 0.0155(8) 0.0202(8) 0.0003(6) 0.0008(6) 0.0013(6)
C3 0.0363(11) 0.0307(11) 0.0266(10) 0.0012(8) 0.0108(9) -0.0072(9)
C4 0.0212(8) 0.0224(9) 0.0208(9) 0.0004(7) 0.0048(7) 0.0016(7)
C5 0.0197(8) 0.0250(9) 0.0195(8) -0.0006(7) 0.0042(7) 0.0020(7)
C6 0.0327(11) 0.0389(12) 0.0232(10) -0.0061(9) 0.0047(8) -0.0041(9)
C7 0.0361(11) 0.0275(10) 0.0218(9) -0.0040(8) -0.0071(8) 0.0033(8)
C8 0.0220(8) 0.0215(9) 0.0208(9) 0.0003(7) -0.0024(7) 0.0040(7)
C9 0.0248(8) 0.0219(9) 0.0169(8) 0.0012(7) 0.0015(7) 0.0022(7)
C10 0.0425(12) 0.0317(11) 0.0220(10) 0.0061(8) 0.0026(9) -0.0049(9)
C11 0.0213(8) 0.0205(8) 0.0123(7) -0.0034(6) -0.0020(6) 0.0008(6)
B1 0.0188(8) 0.0216(9) 0.0162(9) -0.0031(7) 0.0014(7) 0.0031(7)
B2 0.0194(8) 0.0158(9) 0.0172(9) -0.0036(7) -0.0011(7) 0.0009(7)
B3 0.0180(8) 0.0187(9) 0.0144(8) -0.0017(7) -0.0005(7) 0.0011(7)
B4 0.0225(9) 0.0176(9) 0.0130(8) 0.0011(7) 0.0005(7) 0.0026(7)
B5 0.0202(9) 0.0232(10) 0.0134(8) -0.0026(7) 0.0037(7) -0.0006(7)
B6 0.0137(7) 0.0210(9) 0.0151(8) -0.0012(7) 0.0013(6) 0.0003(7)
B7 0.0163(8) 0.0165(9) 0.0159(8) 0.0002(7) -0.0011(7) 0.0032(7)
B8 0.0134(7) 0.0165(8) 0.0144(8) 0.0003(7) 0.0014(6) -0.0009(6)
B9 0.0161(8) 0.0140(8) 0.0128(8) -0.0003(6) 0.0013(6) 0.0020(6)
B10 0.0190(8) 0.0163(8) 0.0124(8) -0.0004(7) 0.0021(7) -0.0021(7)
B11 0.0148(7) 0.0158(8) 0.0106(8) -0.0013(6) 0.0005(6) -0.0002(6)
Br1 0.01319(7) 0.03671(11) 0.02794(10) -0.00576(8) 0.00127(7) 0.00097(7)
Br2 0.02802(9) 0.02021(9) 0.02585(10) 0.00517(7) -0.00256(7) 0.00716(7)
Br3 0.01709(7) 0.02500(9) 0.01836(8) 0.00254(7) 0.00320(6) -0.00463(6)
Br4 0.02505(9) 0.01852(8) 0.01984(8) -0.00030(6) 0.00467(7) 0.00696(7)
Br5 0.02927(9) 0.01833(8) 0.02223(9) -0.00031(7) 0.00612(7) -0.00672(7)
Br6 0.02190(8) 0.02297(8) 0.01058(7) -0.00181(6) 0.00047(6) -0.00407(6)
S1 0.01946(19) 0.0181(2) 0.0213(2) -0.00129(16) 0.00220(16) -0.00255(16)
S2 0.0223(2) 0.0182(2) 0.0209(2) 0.00021(16) 0.00292(17) -0.00412(16)
S3 0.0222(2) 0.0191(2) 0.0224(2) -0.00091(17) -0.00196(17) -0.00322(16)
S4 0.0244(2) 0.01751(19) 0.0174(2) -0.00011(16) 0.00165(16) -0.00380(16)

loop_
_atom_type_symbol
_atom_type_description
_atom_type_scat_dispersion_real
_atom_type_scat_dispersion_imag
_atom_type_scat_source
C C 0.0033 0.0016 'International Tables Vol C Tables 4.2.6.8 and 6.1.1.4'
H H 0.0000 0.0000 'International Tables Vol C Tables 4.2.6.8 and 6.1.1.4'
B B 0.0013 0.0007 'International Tables Vol C Tables 4.2.6.8 and 6.1.1.4'
Br Br -0.2901 2.4595 'International Tables Vol C Tables 4.2.6.8 and 6.1.1.4'
S S 0.1246 0.1234 'International Tables Vol C Tables 4.2.6.8 and 6.1.1.4'

loop_
_geom_angle_atom_site_label_1
_geom_angle_atom_site_label_2
_geom_angle_atom_site_label_3
_geom_angle
_geom_angle_site_symmetry_1
_geom_angle_site_symmetry_3
_geom_angle_publ_flag
C2 C1 S1 122.70(14) . . ?
C2 C1 S2 122.35(14) . . ?
S1 C1 S2 114.86(11) . . ?
C1 C2 S4 122.56(14) . . ?
C1 C2 S3 122.84(14) . . ?
S4 C2 S3 114.60(10) . . ?
C4 C3 H3A 109.5 . . ?
C4 C3 H3B 109.5 . . ?
H3A C3 H3B 109.5 . . ?
C4 C3 H3C 109.5 . . ?
H3A C3 H3C 109.5 . . ?
H3B C3 H3C 109.5 . . ?
C5 C4 C3 127.14(18) . . ?
C5 C4 S2 116.43(15) . . ?
C3 C4 S2 116.43(15) . . ?
C4 C5 C6 127.81(18) . . ?
C4 C5 S1 116.43(15) . . ?
C6 C5 S1 115.74(15) . . ?
C5 C6 H6A 109.5 . . ?
C5 C6 H6B 109.5 . . ?
H6A C6 H6B 109.5 . . ?
C5 C6 H6C 109.5 . . ?
H6A C6 H6C 109.5 . . ?
H6B C6 H6C 109.5 . . ?
C8 C7 H7A 109.5 . . ?
C8 C7 H7B 109.5 . . ?
H7A C7 H7B 109.5 . . ?
C8 C7 H7C 109.5 . . ?
H7A C7 H7C 109.5 . . ?
H7B C7 H7C 109.5 . . ?
C9 C8 C7 127.19(19) . . ?
C9 C8 S3 115.99(15) . . ?
C7 C8 S3 116.82(15) . . ?
C8 C9 C10 126.37(18) . . ?
C8 C9 S4 116.60(15) . . ?
C10 C9 S4 117.02(15) . . ?
C9 C10 H10A 109.5 . . ?
C9 C10 H10B 109.5 . . ?
H10A C10 H10B 109.5 . . ?
C9 C10 H10C 109.5 . . ?
H10A C10 H10C 109.5 . . ?
H10B C10 H10C 109.5 . . ?
B2 C11 B4 115.28(14) . . ?
B2 C11 B5 115.16(14) . . ?
B4 C11 B5 63.20(12) . . ?
B2 C11 B3 62.91(11) . . ?
B4 C11 B3 63.05(12) . . ?
B5 C11 B3 115.60(14) . . ?
B2 C11 B1 63.02(12) . . ?
B4 C11 B1 115.42(14) . . ?
B5 C11 B1 62.74(12) . . ?
B3 C11 B1 115.49(14) . . ?
B2 C11 H11 116.8(14) . . ?
B4 C11 H11 118.9(14) . . ?
B5 C11 H11 116.6(14) . . ?
B3 C11 H11 118.9(14) . . ?
B1 C11 H11 115.2(14) . . ?
C11 B1 B6 104.22(14) . . ?
C11 B1 B7 104.01(13) . . ?
B6 B1 B7 60.77(11) . . ?
C11 B1 B5 58.52(11) . . ?
B6 B1 B5 59.83(11) . . ?
B7 B1 B5 108.32(14) . . ?
C11 B1 B2 58.10(11) . . ?
B6 B1 B2 108.16(14) . . ?
B7 B1 B2 59.73(11) . . ?
B5 B1 B2 107.61(14) . . ?
C11 B1 H1 121.0(12) . . ?
B6 B1 H1 126.8(12) . . ?
B7 B1 H1 124.6(12) . . ?
B5 B1 H1 121.7(12) . . ?
B2 B1 H1 118.6(12) . . ?
C11 B2 B8 104.54(14) . . ?
C11 B2 B7 104.70(14) . . ?
B8 B2 B7 60.61(11) . . ?
C11 B2 B3 58.89(11) . . ?
B8 B2 B3 59.93(11) . . ?
B7 B2 B3 108.76(14) . . ?
C11 B2 B1 58.88(11) . . ?
B8 B2 B1 108.41(14) . . ?
B7 B2 B1 59.86(11) . . ?
B3 B2 B1 108.75(14) . . ?
C11 B2 H2 120.2(12) . . ?
B8 B2 H2 126.0(12) . . ?
B7 B2 H2 125.9(12) . . ?
B3 B2 H2 119.3(12) . . ?
B1 B2 H2 119.7(12) . . ?
C11 B3 B8 103.92(13) . . ?
C11 B3 B9 104.18(13) . . ?
B8 B3 B9 60.33(11) . . ?
C11 B3 B2 58.20(11) . . ?
B8 B3 B2 59.80(11) . . ?
B9 B3 B2 108.01(13) . . ?
C11 B3 B4 58.27(11) . . ?
B8 B3 B4 107.97(13) . . ?
B9 B3 B4 60.02(11) . . ?
B2 B3 B4 107.45(14) . . ?
C11 B3 H3 120.4(12) . . ?
B8 B3 H3 126.5(12) . . ?
B9 B3 H3 126.3(12) . . ?
B2 B3 H3 120.0(11) . . ?
B4 B3 H3 119.9(12) . . ?
C11 B4 B10 104.20(14) . . ?
C11 B4 B9 104.26(13) . . ?
B10 B4 B9 60.69(11) . . ?
C11 B4 B3 58.69(11) . . ?
B10 B4 B3 108.32(14) . . ?
B9 B4 B3 59.71(11) . . ?
C11 B4 B5 58.54(11) . . ?
B10 B4 B5 59.68(11) . . ?
B9 B4 B5 108.25(14) . . ?
B3 B4 B5 108.16(14) . . ?
C11 B4 H4 120.7(12) . . ?
B10 B4 H4 125.7(12) . . ?
B9 B4 H4 126.0(12) . . ?
B3 B4 H4 120.1(12) . . ?
B5 B4 H4 119.7(12) . . ?
C11 B5 B6 104.35(14) . . ?
C11 B5 B10 104.02(13) . . ?
B6 B5 B10 60.80(11) . . ?
C11 B5 B1 58.74(11) . . ?
B6 B5 B1 59.77(11) . . ?
B10 B5 B1 108.35(14) . . ?
C11 B5 B4 58.25(11) . . ?
B6 B5 B4 108.40(13) . . ?
B10 B5 B4 59.74(11) . . ?
B1 B5 B4 108.03(14) . . ?
C11 B5 H5 122.1(12) . . ?
B6 B5 H5 126.1(12) . . ?
B10 B5 H5 123.3(12) . . ?
B1 B5 H5 122.6(12) . . ?
B4 B5 H5 118.1(12) . . ?
B1 B6 B5 60.40(12) . . ?
B1 B6 B11 107.83(13) . . ?
B5 B6 B11 107.80(13) . . ?
B1 B6 B7 59.71(11) . . ?
B5 B6 B7 107.94(14) . . ?
B11 B6 B7 59.95(11) . . ?
B1 B6 B10 107.93(13) . . ?
B5 B6 B10 59.64(11) . . ?
B11 B6 B10 60.01(11) . . ?
B7 B6 B10 107.79(13) . . ?
B1 B6 Br1 121.89(12) . . ?
B5 B6 Br1 121.43(12) . . ?
B11 B6 Br1 121.87(12) . . ?
B7 B6 Br1 122.30(12) . . ?
B10 B6 Br1 121.51(12) . . ?
B2 B7 B1 60.41(11) . . ?
B2 B7 B8 59.69(11) . . ?
B1 B7 B8 108.12(13) . . ?
B2 B7 B11 107.62(13) . . ?
B1 B7 B11 107.70(14) . . ?
B8 B7 B11 60.01(10) . . ?
B2 B7 B6 107.71(14) . . ?
B1 B7 B6 59.52(11) . . ?
B8 B7 B6 107.91(13) . . ?
B11 B7 B6 59.97(11) . . ?
B2 B7 Br2 120.33(13) . . ?
B1 B7 Br2 121.68(12) . . ?
B8 B7 Br2 120.78(12) . . ?
B11 B7 Br2 122.85(12) . . ?
B6 B7 Br2 123.47(12) . . ?
B2 B8 B3 60.27(11) . . ?
B2 B8 B9 108.04(13) . . ?
B3 B8 B9 59.90(11) . . ?
B2 B8 B7 59.70(11) . . ?
B3 B8 B7 108.30(13) . . ?
B9 B8 B7 108.51(13) . . ?
B2 B8 B11 107.67(13) . . ?
B3 B8 B11 108.19(13) . . ?
B9 B8 B11 60.38(11) . . ?
B7 B8 B11 60.06(10) . . ?
B2 B8 Br3 121.48(12) . . ?
B3 B8 Br3 122.16(12) . . ?
B9 B8 Br3 122.30(12) . . ?
B7 B8 Br3 120.63(12) . . ?
B11 B8 Br3 121.57(12) . . ?
B3 B9 B4 60.27(11) . . ?
B3 B9 B8 59.77(11) . . ?
B4 B9 B8 107.72(13) . . ?
B3 B9 B10 107.76(13) . . ?
B4 B9 B10 59.44(11) . . ?
B8 B9 B10 107.69(13) . . ?
B3 B9 B11 107.77(13) . . ?
B4 B9 B11 107.37(13) . . ?
B8 B9 B11 59.96(10) . . ?
B10 B9 B11 59.85(10) . . ?
B3 B9 Br4 121.25(12) . . ?
B4 B9 Br4 122.44(12) . . ?
B8 B9 Br4 121.17(12) . . ?
B10 B9 Br4 122.74(12) . . ?
B11 B9 Br4 121.97(12) . . ?
B5 B10 B4 60.58(11) . . ?
B5 B10 B11 107.67(14) . . ?
B4 B10 B11 107.91(13) . . ?
B5 B10 B6 59.56(11) . . ?
B4 B10 B6 108.08(14) . . ?
B11 B10 B6 59.92(11) . . ?
B5 B10 B9 108.30(13) . . ?
B4 B10 B9 59.87(11) . . ?
B11 B10 B9 60.09(10) . . ?
B6 B10 B9 108.09(13) . . ?
B5 B10 Br5 121.60(12) . . ?
B4 B10 Br5 121.84(12) . . ?
B11 B10 Br5 121.77(12) . . ?
B6 B10 Br5 121.52(12) . . ?
B9 B10 Br5 121.82(12) . . ?
B8 B11 B7 59.93(11) . . ?
B8 B11 B6 107.93(13) . . ?
B7 B11 B6 60.08(11) . . ?
B8 B11 B10 107.62(13) . . ?
B7 B11 B10 107.95(13) . . ?
B6 B11 B10 60.07(11) . . ?
B8 B11 B9 59.66(10) . . ?
B7 B11 B9 107.83(13) . . ?
B6 B11 B9 108.18(13) . . ?
B10 B11 B9 60.06(11) . . ?
B8 B11 Br6 121.91(12) . . ?
B7 B11 Br6 121.93(12) . . ?
B6 B11 Br6 121.77(12) . . ?
B10 B11 Br6 121.75(12) . . ?
B9 B11 Br6 121.52(12) . . ?
C1 S1 C5 96.13(9) . . ?
C1 S2 C4 96.02(9) . . ?
C2 S3 C8 96.31(9) . . ?
C2 S4 C9 96.45(9) . . ?

loop_
_geom_bond_atom_site_label_1
_geom_bond_atom_site_label_2
_geom_bond_distance
_geom_bond_site_symmetry_2
_geom_bond_publ_flag
C1 C2 1.390(3) . ?
C1 S1 1.7139(18) . ?
C1 S2 1.7181(18) . ?
C2 S4 1.7130(18) . ?
C2 S3 1.7202(18) . ?
C3 C4 1.503(3) . ?
C3 H3A 0.9800 . ?
C3 H3B 0.9800 . ?
C3 H3C 0.9800 . ?
C4 C5 1.344(3) . ?
C4 S2 1.739(2) . ?
C5 C6 1.502(3) . ?
C5 S1 1.7389(19) . ?
C6 H6A 0.9800 . ?
C6 H6B 0.9800 . ?
C6 H6C 0.9800 . ?
C7 C8 1.496(3) . ?
C7 H7A 0.9800 . ?
C7 H7B 0.9800 . ?
C7 H7C 0.9800 . ?
C8 C9 1.351(3) . ?
C8 S3 1.740(2) . ?
C9 C10 1.501(3) . ?
C9 S4 1.7324(19) . ?
C10 H10A 0.9800 . ?
C10 H10B 0.9800 . ?
C10 H10C 0.9800 . ?
C11 B2 1.696(3) . ?
C11 B4 1.701(3) . ?
C11 B5 1.706(3) . ?
C11 B3 1.709(3) . ?
C11 B1 1.710(3) . ?
C11 H11 0.95(2) . ?
B1 B6 1.768(3) . ?
B1 B7 1.771(3) . ?
B1 B5 1.779(3) . ?
B1 B2 1.781(3) . ?
B1 H1 1.10(2) . ?
B2 B8 1.768(3) . ?
B2 B7 1.769(3) . ?
B2 B3 1.777(3) . ?
B2 H2 1.08(2) . ?
B3 B8 1.771(3) . ?
B3 B9 1.773(3) . ?
B3 B4 1.783(3) . ?
B3 H3 1.08(2) . ?
B4 B10 1.771(3) . ?
B4 B9 1.779(3) . ?
B4 B5 1.786(3) . ?
B4 H4 1.08(2) . ?
B5 B6 1.768(3) . ?
B5 B10 1.770(3) . ?
B5 H5 1.09(2) . ?
B6 B11 1.788(3) . ?
B6 B7 1.790(3) . ?
B6 B10 1.790(3) . ?
B6 Br1 1.9460(19) . ?
B7 B8 1.785(3) . ?
B7 B11 1.787(3) . ?
B7 Br2 1.9509(19) . ?
B8 B9 1.781(3) . ?
B8 B11 1.786(3) . ?
B8 Br3 1.9522(19) . ?
B9 B10 1.793(3) . ?
B9 B11 1.794(3) . ?
B9 Br4 1.9552(18) . ?
B10 B11 1.789(3) . ?
B10 Br5 1.9419(19) . ?
B11 Br6 1.9418(18) . ?

loop_
_geom_torsion_atom_site_label_1
_geom_torsion_atom_site_label_2
_geom_torsion_atom_site_label_3
_geom_torsion_atom_site_label_4
_geom_torsion
_geom_torsion_site_symmetry_1
_geom_torsion_site_symmetry_2
_geom_torsion_site_symmetry_3
_geom_torsion_site_symmetry_4
_geom_torsion_publ_flag
S1 C1 C2 S4 -0.2(2) . . . . ?
S2 C1 C2 S4 -176.81(10) . . . . ?
S1 C1 C2 S3 179.68(10) . . . . ?
S2 C1 C2 S3 3.0(2) . . . . ?
C3 C4 C5 C6 0.7(3) . . . . ?
S2 C4 C5 C6 -179.03(17) . . . . ?
C3 C4 C5 S1 179.21(17) . . . . ?
S2 C4 C5 S1 -0.5(2) . . . . ?
C7 C8 C9 C10 -2.3(3) . . . . ?
S3 C8 C9 C10 178.05(17) . . . . ?
C7 C8 C9 S4 179.41(16) . . . . ?
S3 C8 C9 S4 -0.3(2) . . . . ?
B2 C11 B1 B6 -102.77(15) . . . . ?
B4 C11 B1 B6 4.01(19) . . . . ?
B5 C11 B1 B6 40.26(13) . . . . ?
B3 C11 B1 B6 -66.77(18) . . . . ?
B2 C11 B1 B7 -39.90(13) . . . . ?
B4 C11 B1 B7 66.88(18) . . . . ?
B5 C11 B1 B7 103.13(15) . . . . ?
B3 C11 B1 B7 -3.9(2) . . . . ?
B2 C11 B1 B5 -143.03(14) . . . . ?
B4 C11 B1 B5 -36.25(14) . . . . ?
B3 C11 B1 B5 -107.02(16) . . . . ?
B4 C11 B1 B2 106.78(16) . . . . ?
B5 C11 B1 B2 143.03(14) . . . . ?
B3 C11 B1 B2 36.01(14) . . . . ?
B4 C11 B2 B8 -4.02(19) . . . . ?
B5 C11 B2 B8 66.78(17) . . . . ?
B3 C11 B2 B8 -40.44(12) . . . . ?
B1 C11 B2 B8 102.98(14) . . . . ?
B4 C11 B2 B7 -66.88(17) . . . . ?
B5 C11 B2 B7 3.91(19) . . . . ?
B3 C11 B2 B7 -103.30(14) . . . . ?
B1 C11 B2 B7 40.11(13) . . . . ?
B4 C11 B2 B3 36.42(14) . . . . ?
B5 C11 B2 B3 107.21(16) . . . . ?
B1 C11 B2 B3 143.41(14) . . . . ?
B4 C11 B2 B1 -106.99(16) . . . . ?
B5 C11 B2 B1 -36.20(14) . . . . ?
B3 C11 B2 B1 -143.41(14) . . . . ?
B6 B1 B2 C11 95.76(15) . . . . ?
B7 B1 B2 C11 133.89(14) . . . . ?
B5 B1 B2 C11 32.56(13) . . . . ?
C11 B1 B2 B8 -96.21(15) . . . . ?
B6 B1 B2 B8 -0.45(19) . . . . ?
B7 B1 B2 B8 37.68(13) . . . . ?
B5 B1 B2 B8 -63.65(17) . . . . ?
C11 B1 B2 B7 -133.89(14) . . . . ?
B6 B1 B2 B7 -38.14(13) . . . . ?
B5 B1 B2 B7 -101.34(15) . . . . ?
C11 B1 B2 B3 -32.61(13) . . . . ?
B6 B1 B2 B3 63.15(18) . . . . ?
B7 B1 B2 B3 101.28(15) . . . . ?
B5 B1 B2 B3 -0.05(18) . . . . ?
B2 C11 B3 B8 40.24(13) . . . . ?
B4 C11 B3 B8 -102.73(14) . . . . ?
B5 C11 B3 B8 -66.28(18) . . . . ?
B1 C11 B3 B8 4.19(19) . . . . ?
B2 C11 B3 B9 102.63(14) . . . . ?
B4 C11 B3 B9 -40.34(13) . . . . ?
B5 C11 B3 B9 -3.89(19) . . . . ?
B1 C11 B3 B9 66.58(18) . . . . ?
B4 C11 B3 B2 -142.97(14) . . . . ?
B5 C11 B3 B2 -106.52(16) . . . . ?
B1 C11 B3 B2 -36.05(14) . . . . ?
B2 C11 B3 B4 142.97(14) . . . . ?
B5 C11 B3 B4 36.45(14) . . . . ?
B1 C11 B3 B4 106.92(16) . . . . ?
B8 B2 B3 C11 133.49(14) . . . . ?
B7 B2 B3 C11 96.20(15) . . . . ?
B1 B2 B3 C11 32.61(13) . . . . ?
C11 B2 B3 B8 -133.49(14) . . . . ?
B7 B2 B3 B8 -37.29(13) . . . . ?
B1 B2 B3 B8 -100.89(15) . . . . ?
C11 B2 B3 B9 -95.82(15) . . . . ?
B8 B2 B3 B9 37.67(13) . . . . ?
B7 B2 B3 B9 0.38(19) . . . . ?
B1 B2 B3 B9 -63.21(17) . . . . ?
C11 B2 B3 B4 -32.47(13) . . . . ?
B8 B2 B3 B4 101.02(14) . . . . ?
B7 B2 B3 B4 63.73(17) . . . . ?
B1 B2 B3 B4 0.13(18) . . . . ?
B2 C11 B4 B10 66.67(18) . . . . ?
B5 C11 B4 B10 -40.08(13) . . . . ?
B3 C11 B4 B10 103.03(14) . . . . ?
B1 C11 B4 B10 -4.00(19) . . . . ?
B2 C11 B4 B9 3.84(19) . . . . ?
B5 C11 B4 B9 -102.90(14) . . . . ?
B3 C11 B4 B9 40.21(13) . . . . ?
B1 C11 B4 B9 -66.83(18) . . . . ?
B2 C11 B4 B3 -36.37(14) . . . . ?
B5 C11 B4 B3 -143.11(14) . . . . ?
B1 C11 B4 B3 -107.04(16) . . . . ?
B2 C11 B4 B5 106.74(16) . . . . ?
B3 C11 B4 B5 143.11(14) . . . . ?
B1 C11 B4 B5 36.08(14) . . . . ?
B8 B3 B4 C11 95.55(14) . . . . ?
B9 B3 B4 C11 133.57(14) . . . . ?
B2 B3 B4 C11 32.45(13) . . . . ?
C11 B3 B4 B10 -95.80(15) . . . . ?
B8 B3 B4 B10 -0.25(18) . . . . ?
B9 B3 B4 B10 37.77(13) . . . . ?
B2 B3 B4 B10 -63.35(17) . . . . ?
C11 B3 B4 B9 -133.57(14) . . . . ?
B8 B3 B4 B9 -38.02(13) . . . . ?
B2 B3 B4 B9 -101.12(14) . . . . ?
C11 B3 B4 B5 -32.61(13) . . . . ?
B8 B3 B4 B5 62.95(17) . . . . ?
B9 B3 B4 B5 100.96(14) . . . . ?
B2 B3 B4 B5 -0.16(18) . . . . ?
B2 C11 B5 B6 -3.95(19) . . . . ?
B4 C11 B5 B6 102.99(14) . . . . ?
B3 C11 B5 B6 66.60(18) . . . . ?
B1 C11 B5 B6 -40.26(13) . . . . ?
B2 C11 B5 B10 -66.88(18) . . . . ?
B4 C11 B5 B10 40.07(13) . . . . ?
B3 C11 B5 B10 3.68(19) . . . . ?
B1 C11 B5 B10 -103.18(15) . . . . ?
B2 C11 B5 B1 36.31(14) . . . . ?
B4 C11 B5 B1 143.25(14) . . . . ?
B3 C11 B5 B1 106.86(16) . . . . ?
B2 C11 B5 B4 -106.94(16) . . . . ?
B3 C11 B5 B4 -36.39(14) . . . . ?
B1 C11 B5 B4 -143.25(14) . . . . ?
B6 B1 B5 C11 -133.56(14) . . . . ?
B7 B1 B5 C11 -95.52(15) . . . . ?
B2 B1 B5 C11 -32.39(13) . . . . ?
C11 B1 B5 B6 133.56(14) . . . . ?
B7 B1 B5 B6 38.04(13) . . . . ?
B2 B1 B5 B6 101.17(15) . . . . ?
C11 B1 B5 B10 95.58(15) . . . . ?
B6 B1 B5 B10 -37.98(13) . . . . ?
B7 B1 B5 B10 0.06(18) . . . . ?
B2 B1 B5 B10 63.19(17) . . . . ?
C11 B1 B5 B4 32.35(13) . . . . ?
B6 B1 B5 B4 -101.22(14) . . . . ?
B7 B1 B5 B4 -63.18(17) . . . . ?
B2 B1 B5 B4 -0.04(18) . . . . ?
B10 B4 B5 C11 133.69(14) . . . . ?
B9 B4 B5 C11 95.87(15) . . . . ?
B3 B4 B5 C11 32.66(13) . . . . ?
C11 B4 B5 B6 -95.81(15) . . . . ?
B10 B4 B5 B6 37.88(13) . . . . ?
B9 B4 B5 B6 0.06(19) . . . . ?
B3 B4 B5 B6 -63.15(17) . . . . ?
C11 B4 B5 B10 -133.69(14) . . . . ?
B9 B4 B5 B10 -37.82(13) . . . . ?
B3 B4 B5 B10 -101.03(15) . . . . ?
C11 B4 B5 B1 -32.54(13) . . . . ?
B10 B4 B5 B1 101.16(15) . . . . ?
B9 B4 B5 B1 63.34(17) . . . . ?
B3 B4 B5 B1 0.12(18) . . . . ?
C11 B1 B6 B5 -39.61(13) . . . . ?
B7 B1 B6 B5 -137.91(14) . . . . ?
B2 B1 B6 B5 -100.23(15) . . . . ?
C11 B1 B6 B11 61.15(17) . . . . ?
B7 B1 B6 B11 -37.15(13) . . . . ?
B5 B1 B6 B11 100.76(15) . . . . ?
B2 B1 B6 B11 0.53(18) . . . . ?
C11 B1 B6 B7 98.30(14) . . . . ?
B5 B1 B6 B7 137.91(14) . . . . ?
B2 B1 B6 B7 37.68(13) . . . . ?
C11 B1 B6 B10 -2.24(18) . . . . ?
B7 B1 B6 B10 -100.54(14) . . . . ?
B5 B1 B6 B10 37.36(13) . . . . ?
B2 B1 B6 B10 -62.87(17) . . . . ?
C11 B1 B6 Br1 -150.27(13) . . . . ?
B7 B1 B6 Br1 111.43(15) . . . . ?
B5 B1 B6 Br1 -110.67(15) . . . . ?
B2 B1 B6 Br1 149.10(13) . . . . ?
C11 B5 B6 B1 39.74(13) . . . . ?
B10 B5 B6 B1 138.00(14) . . . . ?
B4 B5 B6 B1 100.58(15) . . . . ?
C11 B5 B6 B11 -61.05(17) . . . . ?
B10 B5 B6 B11 37.20(13) . . . . ?
B1 B5 B6 B11 -100.80(15) . . . . ?
B4 B5 B6 B11 -0.22(19) . . . . ?
C11 B5 B6 B7 2.27(18) . . . . ?
B10 B5 B6 B7 100.52(14) . . . . ?
B1 B5 B6 B7 -37.47(13) . . . . ?
B4 B5 B6 B7 63.11(17) . . . . ?
C11 B5 B6 B10 -98.25(14) . . . . ?
B1 B5 B6 B10 -138.00(14) . . . . ?
B4 B5 B6 B10 -37.41(13) . . . . ?
C11 B5 B6 Br1 151.15(13) . . . . ?
B10 B5 B6 Br1 -110.60(15) . . . . ?
B1 B5 B6 Br1 111.40(15) . . . . ?
B4 B5 B6 Br1 -148.01(13) . . . . ?
C11 B2 B7 B1 -39.63(13) . . . . ?
B8 B2 B7 B1 -138.27(15) . . . . ?
B3 B2 B7 B1 -101.27(16) . . . . ?
C11 B2 B7 B8 98.64(14) . . . . ?
B3 B2 B7 B8 37.00(13) . . . . ?
B1 B2 B7 B8 138.27(15) . . . . ?
C11 B2 B7 B11 61.12(16) . . . . ?
B8 B2 B7 B11 -37.52(13) . . . . ?
B3 B2 B7 B11 -0.52(19) . . . . ?
B1 B2 B7 B11 100.74(15) . . . . ?
C11 B2 B7 B6 -2.16(17) . . . . ?
B8 B2 B7 B6 -100.80(14) . . . . ?
B3 B2 B7 B6 -63.80(17) . . . . ?
B1 B2 B7 B6 37.47(13) . . . . ?
C11 B2 B7 Br2 -151.19(12) . . . . ?
B8 B2 B7 Br2 110.17(15) . . . . ?
B3 B2 B7 Br2 147.17(13) . . . . ?
B1 B2 B7 Br2 -111.56(15) . . . . ?
C11 B1 B7 B2 39.09(13) . . . . ?
B6 B1 B7 B2 137.75(14) . . . . ?
B5 B1 B7 B2 100.12(15) . . . . ?
C11 B1 B7 B8 1.89(18) . . . . ?
B6 B1 B7 B8 100.54(14) . . . . ?
B5 B1 B7 B8 62.92(17) . . . . ?
B2 B1 B7 B8 -37.21(13) . . . . ?
C11 B1 B7 B11 -61.53(16) . . . . ?
B6 B1 B7 B11 37.13(13) . . . . ?
B5 B1 B7 B11 -0.49(18) . . . . ?
B2 B1 B7 B11 -100.62(14) . . . . ?
C11 B1 B7 B6 -98.66(15) . . . . ?
B5 B1 B7 B6 -37.62(13) . . . . ?
B2 B1 B7 B6 -137.75(14) . . . . ?
C11 B1 B7 Br2 148.47(13) . . . . ?
B6 B1 B7 Br2 -112.87(15) . . . . ?
B5 B1 B7 Br2 -150.50(13) . . . . ?
B2 B1 B7 Br2 109.38(15) . . . . ?
B1 B6 B7 B2 -37.86(13) . . . . ?
B5 B6 B7 B2 -0.08(18) . . . . ?
B11 B6 B7 B2 100.52(14) . . . . ?
B10 B6 B7 B2 62.91(17) . . . . ?
Br1 B6 B7 B2 -148.64(13) . . . . ?
B5 B6 B7 B1 37.78(13) . . . . ?
B11 B6 B7 B1 138.38(14) . . . . ?
B10 B6 B7 B1 100.77(15) . . . . ?
Br1 B6 B7 B1 -110.77(15) . . . . ?
B1 B6 B7 B8 -100.89(15) . . . . ?
B5 B6 B7 B8 -63.11(17) . . . . ?
B11 B6 B7 B8 37.49(12) . . . . ?
B10 B6 B7 B8 -0.12(18) . . . . ?
Br1 B6 B7 B8 148.33(13) . . . . ?
B1 B6 B7 B11 -138.38(14) . . . . ?
B5 B6 B7 B11 -100.60(14) . . . . ?
B10 B6 B7 B11 -37.61(12) . . . . ?
Br1 B6 B7 B11 110.85(15) . . . . ?
B1 B6 B7 Br2 109.97(16) . . . . ?
B5 B6 B7 Br2 147.75(13) . . . . ?
B11 B6 B7 Br2 -111.65(15) . . . . ?
B10 B6 B7 Br2 -149.26(13) . . . . ?
Br1 B6 B7 Br2 -0.8(2) . . . . ?
C11 B2 B8 B3 39.92(12) . . . . ?
B7 B2 B8 B3 138.82(14) . . . . ?
B1 B2 B8 B3 101.47(15) . . . . ?
C11 B2 B8 B9 2.43(17) . . . . ?
B7 B2 B8 B9 101.33(14) . . . . ?
B3 B2 B8 B9 -37.49(13) . . . . ?
B1 B2 B8 B9 63.98(17) . . . . ?
C11 B2 B8 B7 -98.90(14) . . . . ?
B3 B2 B8 B7 -138.82(14) . . . . ?
B1 B2 B8 B7 -37.35(13) . . . . ?
C11 B2 B8 B11 -61.35(16) . . . . ?
B7 B2 B8 B11 37.55(13) . . . . ?
B3 B2 B8 B11 -101.27(14) . . . . ?
B1 B2 B8 B11 0.20(18) . . . . ?
C11 B2 B8 Br3 151.57(12) . . . . ?
B7 B2 B8 Br3 -109.52(15) . . . . ?
B3 B2 B8 Br3 111.66(15) . . . . ?
B1 B2 B8 Br3 -146.88(13) . . . . ?
C11 B3 B8 B2 -39.44(13) . . . . ?
B9 B3 B8 B2 -138.02(14) . . . . ?
B4 B3 B8 B2 -100.14(15) . . . . ?
C11 B3 B8 B9 98.58(14) . . . . ?
B2 B3 B8 B9 138.02(14) . . . . ?
B4 B3 B8 B9 37.88(13) . . . . ?
C11 B3 B8 B7 -2.65(17) . . . . ?
B9 B3 B8 B7 -101.23(14) . . . . ?
B2 B3 B8 B7 36.78(13) . . . . ?
B4 B3 B8 B7 -63.36(17) . . . . ?
C11 B3 B8 B11 60.95(16) . . . . ?
B9 B3 B8 B11 -37.64(13) . . . . ?
B2 B3 B8 B11 100.38(14) . . . . ?
B4 B3 B8 B11 0.24(18) . . . . ?
C11 B3 B8 Br3 -150.01(13) . . . . ?
B9 B3 B8 Br3 111.41(15) . . . . ?
B2 B3 B8 Br3 -110.57(15) . . . . ?
B4 B3 B8 Br3 149.29(13) . . . . ?
B1 B7 B8 B2 37.52(14) . . . . ?
B11 B7 B8 B2 137.92(14) . . . . ?
B6 B7 B8 B2 100.45(15) . . . . ?
Br2 B7 B8 B2 -109.42(15) . . . . ?
B2 B7 B8 B3 -37.03(13) . . . . ?
B1 B7 B8 B3 0.49(18) . . . . ?
B11 B7 B8 B3 100.89(14) . . . . ?
B6 B7 B8 B3 63.42(17) . . . . ?
Br2 B7 B8 B3 -146.45(13) . . . . ?
B2 B7 B8 B9 -100.52(15) . . . . ?
B1 B7 B8 B9 -63.00(17) . . . . ?
B11 B7 B8 B9 37.40(12) . . . . ?
B6 B7 B8 B9 -0.07(18) . . . . ?
Br2 B7 B8 B9 150.06(12) . . . . ?
B2 B7 B8 B11 -137.92(14) . . . . ?
B1 B7 B8 B11 -100.40(15) . . . . ?
B6 B7 B8 B11 -37.47(12) . . . . ?
Br2 B7 B8 B11 112.66(15) . . . . ?
B2 B7 B8 Br3 110.91(15) . . . . ?
B1 B7 B8 Br3 148.43(13) . . . . ?
B11 B7 B8 Br3 -111.17(14) . . . . ?
B6 B7 B8 Br3 -148.64(12) . . . . ?
Br2 B7 B8 Br3 1.5(2) . . . . ?
C11 B3 B9 B4 39.46(13) . . . . ?
B8 B3 B9 B4 137.60(14) . . . . ?
B2 B3 B9 B4 100.17(15) . . . . ?
C11 B3 B9 B8 -98.14(14) . . . . ?
B2 B3 B9 B8 -37.44(13) . . . . ?
B4 B3 B9 B8 -137.60(14) . . . . ?
C11 B3 B9 B10 2.38(17) . . . . ?
B8 B3 B9 B10 100.52(14) . . . . ?
B2 B3 B9 B10 63.09(17) . . . . ?
B4 B3 B9 B10 -37.08(13) . . . . ?
C11 B3 B9 B11 -60.79(16) . . . . ?
B8 B3 B9 B11 37.35(12) . . . . ?
B2 B3 B9 B11 -0.09(18) . . . . ?
B4 B3 B9 B11 -100.26(14) . . . . ?
C11 B3 B9 Br4 151.55(12) . . . . ?
B8 B3 B9 Br4 -110.31(14) . . . . ?
B2 B3 B9 Br4 -147.75(13) . . . . ?
B4 B3 B9 Br4 112.09(15) . . . . ?
C11 B4 B9 B3 -39.69(13) . . . . ?
B10 B4 B9 B3 -138.18(14) . . . . ?
B5 B4 B9 B3 -100.80(15) . . . . ?
C11 B4 B9 B8 -1.99(17) . . . . ?
B10 B4 B9 B8 -100.47(14) . . . . ?
B3 B4 B9 B8 37.71(13) . . . . ?
B5 B4 B9 B8 -63.10(17) . . . . ?
C11 B4 B9 B10 98.48(14) . . . . ?
B3 B4 B9 B10 138.18(14) . . . . ?
B5 B4 B9 B10 37.38(13) . . . . ?
C11 B4 B9 B11 61.23(16) . . . . ?
B10 B4 B9 B11 -37.26(13) . . . . ?
B3 B4 B9 B11 100.92(14) . . . . ?
B5 B4 B9 B11 0.12(18) . . . . ?
C11 B4 B9 Br4 -149.87(12) . . . . ?
B10 B4 B9 Br4 111.64(15) . . . . ?
B3 B4 B9 Br4 -110.18(15) . . . . ?
B5 B4 B9 Br4 149.02(13) . . . . ?
B2 B8 B9 B3 37.65(13) . . . . ?
B7 B8 B9 B3 100.88(15) . . . . ?
B11 B8 B9 B3 138.14(14) . . . . ?
Br3 B8 B9 B3 -111.19(15) . . . . ?
B2 B8 B9 B4 -0.27(17) . . . . ?
B3 B8 B9 B4 -37.93(13) . . . . ?
B7 B8 B9 B4 62.95(17) . . . . ?
B11 B8 B9 B4 100.21(14) . . . . ?
Br3 B8 B9 B4 -149.11(12) . . . . ?
B2 B8 B9 B10 -63.00(16) . . . . ?
B3 B8 B9 B10 -100.65(14) . . . . ?
B7 B8 B9 B10 0.23(17) . . . . ?
B11 B8 B9 B10 37.49(12) . . . . ?
Br3 B8 B9 B10 148.16(12) . . . . ?
B2 B8 B9 B11 -100.48(14) . . . . ?
B3 B8 B9 B11 -138.14(14) . . . . ?
B7 B8 B9 B11 -37.26(12) . . . . ?
Br3 B8 B9 B11 110.68(15) . . . . ?
B2 B8 B9 Br4 148.10(12) . . . . ?
B3 B8 B9 Br4 110.45(15) . . . . ?
B7 B8 B9 Br4 -148.68(12) . . . . ?
B11 B8 B9 Br4 -111.41(14) . . . . ?
Br3 B8 B9 Br4 -0.7(2) . . . . ?
C11 B5 B10 B4 -39.33(13) . . . . ?
B6 B5 B10 B4 -138.13(14) . . . . ?
B1 B5 B10 B4 -100.60(15) . . . . ?
C11 B5 B10 B11 61.67(17) . . . . ?
B6 B5 B10 B11 -37.13(13) . . . . ?
B1 B5 B10 B11 0.40(18) . . . . ?
B4 B5 B10 B11 101.00(15) . . . . ?
C11 B5 B10 B6 98.80(15) . . . . ?
B1 B5 B10 B6 37.53(13) . . . . ?
B4 B5 B10 B6 138.13(14) . . . . ?
C11 B5 B10 B9 -1.85(18) . . . . ?
B6 B5 B10 B9 -100.66(14) . . . . ?
B1 B5 B10 B9 -63.13(17) . . . . ?
B4 B5 B10 B9 37.47(13) . . . . ?
C11 B5 B10 Br5 -150.68(13) . . . . ?
B6 B5 B10 Br5 110.52(15) . . . . ?
B1 B5 B10 Br5 148.05(13) . . . . ?
B4 B5 B10 Br5 -111.35(15) . . . . ?
C11 B4 B10 B5 39.51(13) . . . . ?
B9 B4 B10 B5 138.10(14) . . . . ?
B3 B4 B10 B5 100.76(15) . . . . ?
C11 B4 B10 B11 -61.09(16) . . . . ?
B9 B4 B10 B11 37.50(12) . . . . ?
B3 B4 B10 B11 0.16(18) . . . . ?
B5 B4 B10 B11 -100.60(15) . . . . ?
C11 B4 B10 B6 2.25(17) . . . . ?
B9 B4 B10 B6 100.84(14) . . . . ?
B3 B4 B10 B6 63.50(17) . . . . ?
B5 B4 B10 B6 -37.26(13) . . . . ?
C11 B4 B10 B9 -98.59(14) . . . . ?
B3 B4 B10 B9 -37.34(13) . . . . ?
B5 B4 B10 B9 -138.10(14) . . . . ?
C11 B4 B10 Br5 150.48(13) . . . . ?
B9 B4 B10 Br5 -110.93(15) . . . . ?
B3 B4 B10 Br5 -148.27(13) . . . . ?
B5 B4 B10 Br5 110.97(15) . . . . ?
B1 B6 B10 B5 -37.70(13) . . . . ?
B11 B6 B10 B5 -138.35(14) . . . . ?
B7 B6 B10 B5 -100.77(15) . . . . ?
Br1 B6 B10 B5 110.48(15) . . . . ?
B1 B6 B10 B4 0.00(18) . . . . ?
B5 B6 B10 B4 37.70(13) . . . . ?
B11 B6 B10 B4 -100.64(14) . . . . ?
B7 B6 B10 B4 -63.07(17) . . . . ?
Br1 B6 B10 B4 148.18(13) . . . . ?
B1 B6 B10 B11 100.65(14) . . . . ?
B5 B6 B10 B11 138.35(14) . . . . ?
B7 B6 B10 B11 37.58(13) . . . . ?
Br1 B6 B10 B11 -111.18(15) . . . . ?
B1 B6 B10 B9 63.33(17) . . . . ?
B5 B6 B10 B9 101.03(15) . . . . ?
B11 B6 B10 B9 -37.32(12) . . . . ?
B7 B6 B10 B9 0.26(18) . . . . ?
Br1 B6 B10 B9 -148.49(12) . . . . ?
B1 B6 B10 Br5 -148.35(13) . . . . ?
B5 B6 B10 Br5 -110.64(15) . . . . ?
B11 B6 B10 Br5 111.01(14) . . . . ?
B7 B6 B10 Br5 148.59(12) . . . . ?
Br1 B6 B10 Br5 -0.2(2) . . . . ?
B3 B9 B10 B5 -0.34(18) . . . . ?
B4 B9 B10 B5 -37.78(13) . . . . ?
B8 B9 B10 B5 62.75(17) . . . . ?
B11 B9 B10 B5 100.29(15) . . . . ?
Br4 B9 B10 B5 -148.95(13) . . . . ?
B3 B9 B10 B4 37.45(13) . . . . ?
B8 B9 B10 B4 100.53(14) . . . . ?
B11 B9 B10 B4 138.07(14) . . . . ?
Br4 B9 B10 B4 -111.16(15) . . . . ?
B3 B9 B10 B11 -100.63(14) . . . . ?
B4 B9 B10 B11 -138.07(14) . . . . ?
B8 B9 B10 B11 -37.54(12) . . . . ?
Br4 B9 B10 B11 110.76(15) . . . . ?
B3 B9 B10 B6 -63.39(16) . . . . ?
B4 B9 B10 B6 -100.83(15) . . . . ?
B8 B9 B10 B6 -0.30(17) . . . . ?
B11 B9 B10 B6 37.24(12) . . . . ?
Br4 B9 B10 B6 148.01(12) . . . . ?
B3 B9 B10 Br5 148.40(12) . . . . ?
B4 B9 B10 Br5 110.96(15) . . . . ?
B8 B9 B10 Br5 -148.51(12) . . . . ?
B11 B9 B10 Br5 -110.97(15) . . . . ?
Br4 B9 B10 Br5 -0.2(2) . . . . ?
B2 B8 B11 B7 -37.39(13) . . . . ?
B3 B8 B11 B7 -101.08(14) . . . . ?
B9 B8 B11 B7 -138.51(14) . . . . ?
Br3 B8 B11 B7 109.65(15) . . . . ?
B2 B8 B11 B6 0.13(18) . . . . ?
B3 B8 B11 B6 -63.56(17) . . . . ?
B9 B8 B11 B6 -100.99(14) . . . . ?
B7 B8 B11 B6 37.52(13) . . . . ?
Br3 B8 B11 B6 147.17(12) . . . . ?
B2 B8 B11 B10 63.55(16) . . . . ?
B3 B8 B11 B10 -0.14(17) . . . . ?
B9 B8 B11 B10 -37.57(12) . . . . ?
B7 B8 B11 B10 100.94(14) . . . . ?
Br3 B8 B11 B10 -149.41(12) . . . . ?
B2 B8 B11 B9 101.11(14) . . . . ?
B3 B8 B11 B9 37.42(12) . . . . ?
B7 B8 B11 B9 138.51(14) . . . . ?
Br3 B8 B11 B9 -111.85(14) . . . . ?
B2 B8 B11 Br6 -148.45(12) . . . . ?
B3 B8 B11 Br6 147.86(12) . . . . ?
B9 B8 B11 Br6 110.44(14) . . . . ?
B7 B8 B11 Br6 -111.06(15) . . . . ?
Br3 B8 B11 Br6 -1.4(2) . . . . ?
B2 B7 B11 B8 37.38(13) . . . . ?
B1 B7 B11 B8 101.11(14) . . . . ?
B6 B7 B11 B8 138.04(14) . . . . ?
Br2 B7 B11 B8 -109.31(15) . . . . ?
B2 B7 B11 B6 -100.67(15) . . . . ?
B1 B7 B11 B6 -36.93(13) . . . . ?
B8 B7 B11 B6 -138.04(14) . . . . ?
Br2 B7 B11 B6 112.64(15) . . . . ?
B2 B7 B11 B10 -62.99(17) . . . . ?
B1 B7 B11 B10 0.74(17) . . . . ?
B8 B7 B11 B10 -100.37(14) . . . . ?
B6 B7 B11 B10 37.67(12) . . . . ?
Br2 B7 B11 B10 150.31(13) . . . . ?
B2 B7 B11 B9 0.46(18) . . . . ?
B1 B7 B11 B9 64.20(16) . . . . ?
B8 B7 B11 B9 -36.92(12) . . . . ?
B6 B7 B11 B9 101.13(14) . . . . ?
Br2 B7 B11 B9 -146.23(12) . . . . ?
B2 B7 B11 Br6 148.41(12) . . . . ?
B1 B7 B11 Br6 -147.85(12) . . . . ?
B8 B7 B11 Br6 111.03(14) . . . . ?
B6 B7 B11 Br6 -110.92(14) . . . . ?
Br2 B7 B11 Br6 1.7(2) . . . . ?
B1 B6 B11 B8 -0.41(18) . . . . ?
B5 B6 B11 B8 63.38(17) . . . . ?
B7 B6 B11 B8 -37.45(13) . . . . ?
B10 B6 B11 B8 100.41(14) . . . . ?
Br1 B6 B11 B8 -148.99(13) . . . . ?
B1 B6 B11 B7 37.04(13) . . . . ?
B5 B6 B11 B7 100.83(15) . . . . ?
B10 B6 B11 B7 137.87(14) . . . . ?
Br1 B6 B11 B7 -111.54(15) . . . . ?
B1 B6 B11 B10 -100.82(15) . . . . ?
B5 B6 B11 B10 -37.03(13) . . . . ?
B7 B6 B11 B10 -137.87(14) . . . . ?
Br1 B6 B11 B10 110.59(15) . . . . ?
B1 B6 B11 B9 -63.50(17) . . . . ?
B5 B6 B11 B9 0.29(18) . . . . ?
B7 B6 B11 B9 -100.54(14) . . . . ?
B10 B6 B11 B9 37.33(13) . . . . ?
Br1 B6 B11 B9 147.92(13) . . . . ?
B1 B6 B11 Br6 148.22(13) . . . . ?
B5 B6 B11 Br6 -147.99(13) . . . . ?
B7 B6 B11 Br6 111.18(15) . . . . ?
B10 B6 B11 Br6 -110.95(15) . . . . ?
Br1 B6 B11 Br6 -0.4(2) . . . . ?
B5 B10 B11 B8 -63.98(16) . . . . ?
B4 B10 B11 B8 -0.01(17) . . . . ?
B6 B10 B11 B8 -100.95(14) . . . . ?
B9 B10 B11 B8 37.39(12) . . . . ?
Br5 B10 B11 B8 148.45(12) . . . . ?
B5 B10 B11 B7 -0.71(17) . . . . ?
B4 B10 B11 B7 63.26(16) . . . . ?
B6 B10 B11 B7 -37.68(12) . . . . ?
B9 B10 B11 B7 100.66(14) . . . . ?
Br5 B10 B11 B7 -148.29(12) . . . . ?
B5 B10 B11 B6 36.97(13) . . . . ?
B4 B10 B11 B6 100.94(14) . . . . ?
B9 B10 B11 B6 138.33(14) . . . . ?
Br5 B10 B11 B6 -110.61(15) . . . . ?
B5 B10 B11 B9 -101.36(14) . . . . ?
B4 B10 B11 B9 -37.40(13) . . . . ?
B6 B10 B11 B9 -138.33(14) . . . . ?
Br5 B10 B11 B9 111.06(15) . . . . ?
B5 B10 B11 Br6 147.96(12) . . . . ?
B4 B10 B11 Br6 -148.08(12) . . . . ?
B6 B10 B11 Br6 110.99(14) . . . . ?
B9 B10 B11 Br6 -110.68(14) . . . . ?
Br5 B10 B11 Br6 0.4(2) . . . . ?
B3 B9 B11 B8 -37.26(12) . . . . ?
B4 B9 B11 B8 -100.81(14) . . . . ?
B10 B9 B11 B8 -137.89(13) . . . . ?
Br4 B9 B11 B8 110.11(15) . . . . ?
B3 B9 B11 B7 -0.23(17) . . . . ?
B4 B9 B11 B7 -63.78(16) . . . . ?
B8 B9 B11 B7 37.03(12) . . . . ?
B10 B9 B11 B7 -100.85(14) . . . . ?
Br4 B9 B11 B7 147.15(12) . . . . ?
B3 B9 B11 B6 63.29(16) . . . . ?
B4 B9 B11 B6 -0.25(17) . . . . ?
B8 B9 B11 B6 100.56(14) . . . . ?
B10 B9 B11 B6 -37.33(13) . . . . ?
Br4 B9 B11 B6 -149.33(12) . . . . ?
B3 B9 B11 B10 100.62(14) . . . . ?
B4 B9 B11 B10 37.08(13) . . . . ?
B8 B9 B11 B10 137.89(13) . . . . ?
Br4 B9 B11 B10 -112.00(15) . . . . ?
B3 B9 B11 Br6 -148.33(12) . . . . ?
B4 B9 B11 Br6 148.12(12) . . . . ?
B8 B9 B11 Br6 -111.07(14) . . . . ?
B10 B9 B11 Br6 111.04(14) . . . . ?
Br4 B9 B11 Br6 -1.0(2) . . . . ?
C2 C1 S1 C5 -173.60(15) . . . . ?
S2 C1 S1 C5 3.27(12) . . . . ?
C4 C5 S1 C1 -1.65(17) . . . . ?
C6 C5 S1 C1 177.04(15) . . . . ?
C2 C1 S2 C4 173.39(15) . . . . ?
S1 C1 S2 C4 -3.49(12) . . . . ?
C5 C4 S2 C1 2.42(17) . . . . ?
C3 C4 S2 C1 -177.36(16) . . . . ?
C1 C2 S3 C8 -177.87(15) . . . . ?
S4 C2 S3 C8 1.99(12) . . . . ?
C9 C8 S3 C2 -1.03(16) . . . . ?
C7 C8 S3 C2 179.24(15) . . . . ?
C1 C2 S4 C9 177.76(15) . . . . ?
S3 C2 S4 C9 -2.11(12) . . . . ?
C8 C9 S4 C2 1.44(17) . . . . ?
C10 C9 S4 C2 -177.04(16) . . . . ?
